data_4064255
loop_
_publ_author_name
'Adams, Richard D.'
'Chen, Mingwei'
'Trufan, Eszter'
'Zhang, Qiang'

_publ_section_title
;
 A New Method for Introducing Tin Ligands into Tetrairidium Dodecacarbonyl
;
_journal_issue 4
_journal_name_full Organometallics
_journal_page_first 661
_journal_paper_doi 10.1021/om1012083
_journal_volume 30
_journal_year 2011
_chemical_formula_sum 'C62 H67 Ir4 N O10 Sn2'
_chemical_formula_weight 1992.35
_chemical_name_systematic
; 
 ? 
;
_space_group_IT_number 14
_symmetry_cell_setting monoclinic
_symmetry_space_group_name_Hall '-P 2ybc'
_symmetry_space_group_name_H-M 'P 1 21/c 1'
_atom_sites_solution_hydrogens geom
_atom_sites_solution_primary direct
_atom_sites_solution_secondary difmap
_audit_creation_method SHELXL-97
_cell_angle_alpha 90.00
_cell_angle_beta 104.0800(10)
_cell_angle_gamma 90.00
_cell_formula_units_Z 4
_cell_length_a 17.4174(5)
_cell_length_b 18.1114(5)
_cell_length_c 21.1090(6)
_cell_measurement_reflns_used 8095
_cell_measurement_temperature 294(2)
_cell_measurement_theta_max 27.31
_cell_measurement_theta_min 2.25
_cell_volume 6458.9(3)
_computing_cell_refinement 'SAINT+  V6.45 (Bruker, 2003)'
_computing_data_collection 'SMART V5.632 (Bruker, 2005)'
_computing_data_reduction 'SAINT+  V6.45'
_computing_molecular_graphics 'SHELXTL V6.1 (Sheldrick, 2000)'
_computing_publication_material 'SHELXTL V6.1'
_computing_structure_refinement 'SHELXL-97 (Sheldrick, 1997)'
_computing_structure_solution 'SHELXS-97 (Sheldrick, 1990)'
_diffrn_ambient_temperature 294(2)
_diffrn_measured_fraction_theta_full 1.000
_diffrn_measured_fraction_theta_max 1.000
_diffrn_measurement_device_type 'Bruker SMART APEX CCD diffractometer'
_diffrn_measurement_method 'omega scans'
_diffrn_radiation_monochromator graphite
_diffrn_radiation_source 'fine-focus sealed tube'
_diffrn_radiation_type MoK\a
_diffrn_radiation_wavelength 0.71073
_diffrn_reflns_av_R_equivalents 0.0778
_diffrn_reflns_av_sigmaI/netI 0.0631
_diffrn_reflns_limit_h_max 20
_diffrn_reflns_limit_h_min -20
_diffrn_reflns_limit_k_max 21
_diffrn_reflns_limit_k_min -21
_diffrn_reflns_limit_l_max 25
_diffrn_reflns_limit_l_min -25
_diffrn_reflns_number 52213
_diffrn_reflns_theta_full 25.03
_diffrn_reflns_theta_max 25.03
_diffrn_reflns_theta_min 1.21
_diffrn_standards_decay_% <1
_exptl_absorpt_coefficient_mu 9.024
_exptl_absorpt_correction_T_max 1.000
_exptl_absorpt_correction_T_min 0.251
_exptl_absorpt_correction_type multi-scan
_exptl_absorpt_process_details '(SADABS, Bruker, 1997)'
_exptl_crystal_colour yellow
_exptl_crystal_density_diffrn 2.049
_exptl_crystal_density_method 'not measured'
_exptl_crystal_description bar
_exptl_crystal_F_000 3736
_exptl_crystal_size_max 0.25
_exptl_crystal_size_mid 0.12
_exptl_crystal_size_min 0.07
_refine_diff_density_max 1.275
_refine_diff_density_min -0.871
_refine_diff_density_rms 0.184
_refine_ls_extinction_method none
_refine_ls_goodness_of_fit_ref 1.134
_refine_ls_hydrogen_treatment mixed
_refine_ls_matrix_type full
_refine_ls_number_parameters 677
_refine_ls_number_reflns 11413
_refine_ls_number_restraints 2
_refine_ls_restrained_S_all 1.134
_refine_ls_R_factor_all 0.0761
_refine_ls_R_factor_gt 0.0512
_refine_ls_shift/su_max 0.002
_refine_ls_shift/su_mean 0.000
_refine_ls_structure_factor_coef Fsqd
_refine_ls_weighting_details 'calc w=1/[\s^2^(Fo^2^)+(0.0439P)^2^+0.0000P] where P=(Fo^2^+2Fc^2^)/3'
_refine_ls_weighting_scheme calc
_refine_ls_wR_factor_gt 0.1032
_refine_ls_wR_factor_ref 0.1174
_reflns_number_gt 8738
_reflns_number_total 11413
_reflns_threshold_expression >2sigma(I)
_cod_data_source_file om1012083_si_002.cif
_cod_data_source_block 2
_cod_depositor_comments
;
The following automatic conversions were performed:

'_symmetry_cell_setting' value 'Monoclinic' changed to 'monoclinic'
according to /home/saulius/struct/CIF-dictionaries/cif_core.dic
dictionary named 'cif_core.dic' version 2.4.1 from
2010-06-29.

'_exptl_absorpt_correction_type' value 'Multi-Scan'
changed to 'multi-scan' according to
/home/saulius/struct/CIF-dictionaries/cif_core.dic dictionary named
'cif_core.dic' version 2.4.1 from 2010-06-29.

Automatic conversion script
Id: cif_fix_values 1715 2011-07-08 13:25:40Z adriana 
;
_cod_original_sg_symbol_H-M P2(1)/c
_cod_database_code 4064255

loop_
_symmetry_equiv_pos_as_xyz
'x, y, z'
'-x, y+1/2, -z+1/2'
'-x, -y, -z'
'x, -y-1/2, z-1/2'

loop_
_atom_site_label
_atom_site_type_symbol
_atom_site_fract_x
_atom_site_fract_y
_atom_site_fract_z
_atom_site_U_iso_or_equiv
_atom_site_adp_type
_atom_site_occupancy
_atom_site_symmetry_multiplicity
_atom_site_calc_flag
_atom_site_refinement_flags
Ir1 Ir 0.34220(3) 0.46881(2) 0.27910(2) 0.04131(13) Uani 1 1 d D
Ir2 Ir 0.21724(3) 0.54985(2) 0.31342(2) 0.04464(13) Uani 1 1 d D
Ir3 Ir 0.37228(3) 0.58534(2) 0.36216(2) 0.04557(13) Uani 1 1 d .
Ir4 Ir 0.31243(3) 0.45822(3) 0.39935(2) 0.05133(14) Uani 1 1 d .
Sn1 Sn 0.37174(5) 0.51461(4) 0.16842(4) 0.0458(2) Uani 1 1 d .
Sn2 Sn 0.08216(5) 0.47687(5) 0.26890(5) 0.0592(2) Uani 1 1 d .
H1 H 0.242(2) 0.494(5) 0.254(3) 0.089 Uiso 1 1 d D
O11 O 0.2808(6) 0.3190(5) 0.2254(5) 0.089(3) Uani 1 1 d .
O12 O 0.5141(6) 0.4281(5) 0.3145(5) 0.080(3) Uani 1 1 d .
O21 O 0.1497(7) 0.6070(6) 0.4218(5) 0.092(3) Uani 1 1 d .
O22 O 0.1548(6) 0.6782(6) 0.2249(5) 0.096(3) Uani 1 1 d .
O31 O 0.3495(6) 0.6674(6) 0.4809(5) 0.091(3) Uani 1 1 d .
O32 O 0.5518(6) 0.5684(6) 0.4040(5) 0.097(3) Uani 1 1 d .
O33 O 0.3425(7) 0.7121(5) 0.2640(5) 0.091(3) Uani 1 1 d .
O41 O 0.4726(7) 0.3893(6) 0.4552(5) 0.104(4) Uani 1 1 d .
O42 O 0.2701(8) 0.5068(6) 0.5251(5) 0.120(5) Uani 1 1 d .
O43 O 0.2108(7) 0.3222(6) 0.3580(7) 0.119(5) Uani 1 1 d .
C11 C 0.2996(7) 0.3780(8) 0.2421(6) 0.059(3) Uani 1 1 d .
C12 C 0.4495(8) 0.4452(6) 0.3022(6) 0.051(3) Uani 1 1 d .
C21 C 0.1752(9) 0.5836(7) 0.3809(7) 0.065(4) Uani 1 1 d .
C22 C 0.1774(8) 0.6283(7) 0.2549(6) 0.062(3) Uani 1 1 d .
C31 C 0.3561(8) 0.6369(7) 0.4357(6) 0.060(3) Uani 1 1 d .
C32 C 0.4825(9) 0.5729(7) 0.3898(6) 0.060(3) Uani 1 1 d .
C33 C 0.3549(7) 0.6644(7) 0.3000(6) 0.056(3) Uani 1 1 d .
C41 C 0.4125(10) 0.4161(8) 0.4349(7) 0.072(4) Uani 1 1 d .
C42 C 0.2874(9) 0.4905(8) 0.4786(7) 0.071(4) Uani 1 1 d .
C43 C 0.2471(9) 0.3730(8) 0.3731(7) 0.071(4) Uani 1 1 d .
C44 C 0.2681(8) 0.5349(7) 0.0901(6) 0.057(3) Uani 1 1 d .
C45 C 0.2137(9) 0.5872(7) 0.0948(7) 0.075(4) Uani 1 1 d .
H45 H 0.2234 0.6172 0.1317 0.090 Uiso 1 1 calc R
C46 C 0.1458(10) 0.5976(9) 0.0478(8) 0.095(5) Uani 1 1 d .
H46 H 0.1077 0.6303 0.0553 0.114 Uiso 1 1 calc R
C47 C 0.1330(11) 0.5616(12) -0.0089(10) 0.109(7) Uani 1 1 d .
H47 H 0.0889 0.5727 -0.0423 0.131 Uiso 1 1 calc R
C48 C 0.1855(12) 0.5077(12) -0.0178(7) 0.114(7) Uani 1 1 d .
H48 H 0.1752 0.4797 -0.0559 0.137 Uiso 1 1 calc R
C49 C 0.2561(9) 0.4955(8) 0.0326(6) 0.076(4) Uani 1 1 d .
H49 H 0.2936 0.4613 0.0266 0.092 Uiso 1 1 calc R
C50 C 0.4414(7) 0.6138(6) 0.1695(6) 0.047(3) Uani 1 1 d .
C51 C 0.4269(8) 0.6598(6) 0.1155(6) 0.057(3) Uani 1 1 d .
H51 H 0.3864 0.6477 0.0793 0.068 Uiso 1 1 calc R
C52 C 0.4712(8) 0.7239(6) 0.1135(7) 0.068(4) Uani 1 1 d .
H52 H 0.4621 0.7536 0.0765 0.082 Uiso 1 1 calc R
C53 C 0.5288(9) 0.7411(7) 0.1689(8) 0.075(4) Uani 1 1 d .
H53 H 0.5577 0.7843 0.1694 0.090 Uiso 1 1 calc R
C54 C 0.5447(8) 0.6979(7) 0.2222(7) 0.063(4) Uani 1 1 d .
H54 H 0.5854 0.7102 0.2580 0.076 Uiso 1 1 calc R
C55 C 0.5008(7) 0.6356(7) 0.2234(6) 0.056(3) Uani 1 1 d .
H55 H 0.5108 0.6069 0.2611 0.068 Uiso 1 1 calc R
C56 C 0.4421(7) 0.4349(6) 0.1303(6) 0.049(3) Uani 1 1 d .
C57 C 0.4861(8) 0.4545(7) 0.0861(6) 0.062(4) Uani 1 1 d .
H57 H 0.4851 0.5033 0.0721 0.074 Uiso 1 1 calc R
C58 C 0.5298(9) 0.4058(8) 0.0632(7) 0.079(4) Uani 1 1 d .
H58 H 0.5574 0.4213 0.0330 0.094 Uiso 1 1 calc R
C59 C 0.5354(9) 0.3339(8) 0.0825(8) 0.081(5) Uani 1 1 d .
H59 H 0.5659 0.3007 0.0655 0.097 Uiso 1 1 calc R
C60 C 0.4960(10) 0.3111(8) 0.1271(8) 0.095(5) Uani 1 1 d .
H60 H 0.5004 0.2628 0.1424 0.114 Uiso 1 1 calc R
C61 C 0.4486(9) 0.3624(7) 0.1493(7) 0.082(5) Uani 1 1 d .
H61 H 0.4200 0.3464 0.1786 0.099 Uiso 1 1 calc R
C63 C 0.0777(8) 0.3966(7) 0.1920(6) 0.059(3) Uani 1 1 d .
C64 C 0.1191(9) 0.4109(8) 0.1441(7) 0.076(4) Uani 1 1 d .
H64 H 0.1515 0.4523 0.1482 0.091 Uiso 1 1 calc R
C65 C 0.1131(11) 0.3653(10) 0.0913(8) 0.100(5) Uani 1 1 d .
H65 H 0.1400 0.3765 0.0594 0.120 Uiso 1 1 calc R
C66 C 0.0675(12) 0.3038(10) 0.0860(9) 0.105(6) Uani 1 1 d .
H66 H 0.0654 0.2716 0.0513 0.126 Uiso 1 1 calc R
C67 C 0.0249(12) 0.2886(10) 0.1302(10) 0.109(6) Uani 1 1 d .
H67 H -0.0098 0.2487 0.1246 0.131 Uiso 1 1 calc R
C68 C 0.0348(10) 0.3338(8) 0.1833(8) 0.097(5) Uani 1 1 d .
H68 H 0.0101 0.3202 0.2160 0.116 Uiso 1 1 calc R
C69 C -0.0035(8) 0.5588(8) 0.2165(8) 0.072(4) Uani 1 1 d .
C70 C -0.0162(10) 0.5648(9) 0.1518(10) 0.111(7) Uani 1 1 d .
H70 H 0.0059 0.5295 0.1295 0.133 Uiso 1 1 calc R
C71 C -0.0607(12) 0.6209(9) 0.1161(9) 0.120(7) Uani 1 1 d .
H71 H -0.0654 0.6246 0.0714 0.144 Uiso 1 1 calc R
C72 C -0.0969(10) 0.6700(10) 0.1469(13) 0.121(8) Uani 1 1 d .
H72 H -0.1301 0.7060 0.1234 0.145 Uiso 1 1 calc R
C73 C -0.0843(10) 0.6661(9) 0.2118(12) 0.105(7) Uani 1 1 d .
H73 H -0.1068 0.7014 0.2339 0.126 Uiso 1 1 calc R
C74 C -0.0382(9) 0.6103(9) 0.2468(10) 0.101(6) Uani 1 1 d .
H74 H -0.0309 0.6082 0.2919 0.121 Uiso 1 1 calc R
C75 C 0.0248(8) 0.4309(7) 0.3417(6) 0.131(3) Uani 1 1 d G
C76 C 0.0002(8) 0.4784(5) 0.3846(7) 0.131(3) Uani 1 1 d G
H76 H 0.0067 0.5291 0.3813 0.158 Uiso 1 1 calc R
C77 C -0.0342(8) 0.4501(7) 0.4324(6) 0.131(3) Uani 1 1 d G
H77 H -0.0506 0.4819 0.4611 0.158 Uiso 1 1 calc R
C78 C -0.0439(8) 0.3743(7) 0.4373(5) 0.131(3) Uani 1 1 d G
H78 H -0.0669 0.3554 0.4692 0.158 Uiso 1 1 calc R
C79 C -0.0193(8) 0.3268(5) 0.3944(6) 0.131(3) Uani 1 1 d G
H79 H -0.0259 0.2761 0.3976 0.158 Uiso 1 1 calc R
C80 C 0.0150(8) 0.3551(7) 0.3466(6) 0.131(3) Uani 1 1 d G
H80 H 0.0315 0.3233 0.3179 0.158 Uiso 1 1 calc R
C81 C 0.7799(8) 0.5479(7) 0.2977(6) 0.065(4) Uani 1 1 d .
H81A H 0.8195 0.5214 0.3300 0.078 Uiso 1 1 calc R
H81B H 0.8075 0.5807 0.2745 0.078 Uiso 1 1 calc R
C82 C 0.7313(9) 0.5943(8) 0.3332(7) 0.079(4) Uani 1 1 d .
H82A H 0.6924 0.6222 0.3015 0.095 Uiso 1 1 calc R
H82B H 0.7030 0.5621 0.3564 0.095 Uiso 1 1 calc R
C83 C 0.7811(10) 0.6457(8) 0.3798(8) 0.100(6) Uani 1 1 d .
H83A H 0.8090 0.6776 0.3559 0.120 Uiso 1 1 calc R
H83B H 0.8205 0.6173 0.4105 0.120 Uiso 1 1 calc R
C84 C 0.7370(12) 0.6934(9) 0.4176(8) 0.121(7) Uani 1 1 d .
H84A H 0.6896 0.7120 0.3886 0.182 Uiso 1 1 calc R
H84B H 0.7699 0.7340 0.4368 0.182 Uiso 1 1 calc R
H84C H 0.7233 0.6646 0.4514 0.182 Uiso 1 1 calc R
C85 C 0.6703(7) 0.5289(7) 0.1948(7) 0.068(4) Uani 1 1 d .
H85A H 0.6460 0.4913 0.1636 0.081 Uiso 1 1 calc R
H85B H 0.6293 0.5490 0.2137 0.081 Uiso 1 1 calc R
C86 C 0.7002(8) 0.5893(8) 0.1588(7) 0.074(4) Uani 1 1 d .
H86A H 0.7503 0.5743 0.1503 0.088 Uiso 1 1 calc R
H86B H 0.7097 0.6331 0.1860 0.088 Uiso 1 1 calc R
C87 C 0.6422(8) 0.6076(7) 0.0946(6) 0.068(4) Uani 1 1 d .
H87A H 0.6367 0.5650 0.0660 0.082 Uiso 1 1 calc R
H87B H 0.5908 0.6177 0.1028 0.082 Uiso 1 1 calc R
C88 C 0.6672(9) 0.6735(8) 0.0600(7) 0.094(5) Uani 1 1 d .
H88A H 0.6610 0.7179 0.0831 0.140 Uiso 1 1 calc R
H88B H 0.6347 0.6763 0.0162 0.140 Uiso 1 1 calc R
H88C H 0.7216 0.6681 0.0587 0.140 Uiso 1 1 calc R
C89 C 0.7929(8) 0.4520(7) 0.2213(7) 0.071(4) Uani 1 1 d .
H89A H 0.8308 0.4288 0.2571 0.085 Uiso 1 1 calc R
H89B H 0.8215 0.4884 0.2023 0.085 Uiso 1 1 calc R
C90 C 0.7615(9) 0.3931(9) 0.1698(8) 0.087(5) Uani 1 1 d .
H90A H 0.7254 0.3612 0.1856 0.104 Uiso 1 1 calc R
H90B H 0.7315 0.4172 0.1305 0.104 Uiso 1 1 calc R
C91 C 0.8229(11) 0.3477(9) 0.1532(10) 0.114(6) Uani 1 1 d .
H91A H 0.8604 0.3797 0.1394 0.137 Uiso 1 1 calc R
H91B H 0.8512 0.3218 0.1921 0.137 Uiso 1 1 calc R
C92 C 0.7935(14) 0.2941(9) 0.1023(11) 0.160(10) Uani 1 1 d .
H92A H 0.7684 0.2543 0.1195 0.240 Uiso 1 1 calc R
H92B H 0.8368 0.2752 0.0864 0.240 Uiso 1 1 calc R
H92C H 0.7558 0.3173 0.0671 0.240 Uiso 1 1 calc R
C93 C 0.6902(8) 0.4370(8) 0.2829(7) 0.074(4) Uani 1 1 d .
H93A H 0.6555 0.4639 0.3044 0.088 Uiso 1 1 calc R
H93B H 0.6572 0.4057 0.2500 0.088 Uiso 1 1 calc R
C94 C 0.7441(8) 0.3886(8) 0.3326(7) 0.077(4) Uani 1 1 d .
H94A H 0.7784 0.4192 0.3654 0.093 Uiso 1 1 calc R
H94B H 0.7770 0.3592 0.3114 0.093 Uiso 1 1 calc R
C95 C 0.6946(8) 0.3374(7) 0.3656(6) 0.067(4) Uani 1 1 d .
H95A H 0.6634 0.3668 0.3886 0.081 Uiso 1 1 calc R
H95B H 0.6586 0.3083 0.3327 0.081 Uiso 1 1 calc R
C96 C 0.7490(9) 0.2872(7) 0.4128(7) 0.086(5) Uani 1 1 d .
H96A H 0.7869 0.3163 0.4434 0.129 Uiso 1 1 calc R
H96B H 0.7762 0.2552 0.3893 0.129 Uiso 1 1 calc R
H96C H 0.7186 0.2582 0.4360 0.129 Uiso 1 1 calc R
N1 N 0.7330(6) 0.4921(6) 0.2493(5) 0.062(3) Uani 1 1 d .

loop_
_atom_site_aniso_label
_atom_site_aniso_U_11
_atom_site_aniso_U_22
_atom_site_aniso_U_33
_atom_site_aniso_U_23
_atom_site_aniso_U_13
_atom_site_aniso_U_12
Ir1 0.0413(3) 0.0415(2) 0.0415(2) -0.0001(2) 0.0109(2) 0.0007(2)
Ir2 0.0398(3) 0.0454(3) 0.0486(3) -0.0021(2) 0.0105(2) -0.0019(2)
Ir3 0.0431(3) 0.0488(3) 0.0437(3) -0.0050(2) 0.0084(2) -0.0066(2)
Ir4 0.0592(3) 0.0522(3) 0.0444(3) 0.0074(2) 0.0161(2) 0.0021(2)
Sn1 0.0501(5) 0.0445(5) 0.0442(4) 0.0001(4) 0.0143(4) 0.0007(4)
Sn2 0.0447(5) 0.0619(5) 0.0704(6) -0.0066(5) 0.0126(4) -0.0061(4)
O11 0.091(8) 0.057(6) 0.114(9) -0.028(6) 0.017(7) -0.010(5)
O12 0.055(7) 0.082(7) 0.106(8) 0.007(6) 0.025(6) 0.006(5)
O21 0.095(9) 0.097(8) 0.093(8) -0.037(7) 0.039(7) -0.004(6)
O22 0.090(8) 0.083(7) 0.101(8) 0.028(7) -0.002(6) 0.017(6)
O31 0.084(8) 0.115(9) 0.078(7) -0.034(7) 0.024(6) -0.006(6)
O32 0.042(7) 0.150(10) 0.094(8) -0.017(7) 0.008(6) -0.003(6)
O33 0.110(9) 0.071(7) 0.097(8) 0.029(6) 0.035(7) -0.004(6)
O41 0.098(9) 0.128(9) 0.074(7) 0.004(7) -0.002(6) 0.051(8)
O42 0.194(14) 0.120(9) 0.074(7) 0.012(7) 0.085(9) 0.035(9)
O43 0.098(10) 0.070(7) 0.177(13) 0.016(8) 0.012(9) -0.031(7)
C11 0.054(9) 0.071(9) 0.057(8) 0.020(7) 0.025(7) 0.008(7)
C12 0.060(9) 0.048(7) 0.054(7) 0.006(6) 0.030(7) -0.001(6)
C21 0.076(10) 0.043(7) 0.074(9) 0.001(7) 0.012(8) -0.003(7)
C22 0.060(9) 0.065(9) 0.062(8) 0.009(7) 0.016(7) 0.007(7)
C31 0.050(8) 0.073(9) 0.056(8) -0.009(7) 0.010(7) -0.015(7)
C32 0.061(10) 0.079(9) 0.038(6) -0.012(6) 0.007(6) -0.012(7)
C33 0.051(8) 0.052(8) 0.070(9) -0.008(7) 0.023(7) -0.005(6)
C41 0.083(12) 0.077(10) 0.061(9) -0.006(8) 0.025(8) 0.020(9)
C42 0.076(11) 0.077(10) 0.059(8) 0.007(8) 0.012(8) 0.013(8)
C43 0.077(11) 0.070(10) 0.068(9) 0.010(8) 0.021(8) 0.011(8)
C44 0.061(9) 0.057(8) 0.046(7) 0.010(6) 0.002(6) -0.007(6)
C45 0.080(11) 0.063(9) 0.072(9) -0.003(8) 0.001(8) 0.022(8)
C46 0.086(13) 0.106(13) 0.082(12) 0.014(11) -0.001(10) -0.005(10)
C47 0.064(13) 0.156(19) 0.095(14) 0.038(14) -0.003(11) 0.002(12)
C48 0.115(17) 0.162(19) 0.047(9) -0.011(11) -0.014(10) -0.049(14)
C49 0.070(10) 0.100(11) 0.054(8) -0.010(8) 0.004(7) 0.002(8)
C50 0.045(7) 0.042(6) 0.055(7) 0.000(6) 0.017(6) 0.006(5)
C51 0.063(9) 0.049(7) 0.056(8) 0.005(6) 0.011(7) 0.006(6)
C52 0.078(11) 0.040(7) 0.081(10) 0.014(7) 0.010(8) 0.000(7)
C53 0.080(11) 0.038(7) 0.115(13) -0.012(8) 0.037(10) -0.010(7)
C54 0.068(10) 0.050(8) 0.074(9) -0.008(7) 0.023(8) -0.014(7)
C55 0.055(8) 0.064(8) 0.051(7) -0.005(7) 0.014(6) 0.003(7)
C56 0.042(7) 0.052(7) 0.055(7) 0.003(6) 0.018(6) -0.004(6)
C57 0.069(10) 0.057(8) 0.065(8) 0.003(7) 0.027(7) 0.009(7)
C58 0.079(11) 0.084(11) 0.083(10) -0.017(9) 0.041(9) 0.010(9)
C59 0.085(12) 0.074(10) 0.090(11) -0.009(9) 0.032(10) 0.027(9)
C60 0.127(16) 0.064(10) 0.111(13) 0.015(9) 0.063(12) 0.034(10)
C61 0.102(13) 0.060(9) 0.103(12) 0.010(8) 0.061(10) 0.022(8)
C63 0.051(8) 0.058(8) 0.067(8) -0.002(7) 0.011(7) -0.005(6)
C64 0.089(12) 0.074(10) 0.066(9) -0.019(8) 0.019(8) -0.017(8)
C65 0.117(16) 0.113(14) 0.068(11) -0.005(11) 0.019(10) 0.006(12)
C66 0.103(16) 0.091(13) 0.101(14) -0.037(12) -0.011(12) 0.018(11)
C67 0.106(16) 0.088(13) 0.135(17) -0.044(13) 0.033(14) -0.021(11)
C68 0.106(14) 0.083(11) 0.104(13) -0.030(10) 0.032(11) -0.038(10)
C69 0.050(9) 0.063(9) 0.095(11) -0.006(9) 0.001(8) -0.017(7)
C70 0.090(14) 0.086(12) 0.126(16) -0.031(12) -0.031(12) 0.039(10)
C71 0.148(19) 0.078(11) 0.108(14) -0.020(11) -0.018(13) 0.027(12)
C72 0.064(12) 0.066(11) 0.20(2) -0.024(15) -0.036(14) 0.022(9)
C73 0.049(11) 0.064(11) 0.21(2) -0.026(15) 0.035(14) 0.001(8)
C74 0.059(11) 0.078(11) 0.167(18) -0.015(12) 0.032(11) 0.010(9)
C75 0.132(7) 0.150(8) 0.133(7) -0.013(6) 0.072(6) -0.044(6)
C76 0.132(7) 0.150(8) 0.133(7) -0.013(6) 0.072(6) -0.044(6)
C77 0.132(7) 0.150(8) 0.133(7) -0.013(6) 0.072(6) -0.044(6)
C78 0.132(7) 0.150(8) 0.133(7) -0.013(6) 0.072(6) -0.044(6)
C79 0.132(7) 0.150(8) 0.133(7) -0.013(6) 0.072(6) -0.044(6)
C80 0.132(7) 0.150(8) 0.133(7) -0.013(6) 0.072(6) -0.044(6)
C81 0.059(9) 0.063(8) 0.068(9) -0.001(7) 0.006(7) -0.006(7)
C82 0.089(12) 0.076(10) 0.070(9) 0.008(8) 0.016(9) 0.004(9)
C83 0.118(16) 0.066(10) 0.112(13) -0.004(10) 0.020(12) -0.036(10)
C84 0.16(2) 0.115(14) 0.101(13) -0.029(12) 0.047(14) -0.006(13)
C85 0.034(7) 0.087(10) 0.079(9) 0.018(8) 0.007(7) 0.011(7)
C86 0.052(9) 0.092(11) 0.080(10) 0.002(9) 0.021(8) 0.004(8)
C87 0.066(10) 0.065(9) 0.071(9) -0.006(8) 0.012(8) 0.005(7)
C88 0.091(13) 0.101(12) 0.083(11) 0.021(10) 0.011(9) 0.013(10)
C89 0.049(9) 0.084(10) 0.084(10) 0.001(9) 0.021(8) -0.005(7)
C90 0.068(11) 0.112(13) 0.091(11) -0.005(10) 0.038(9) 0.000(9)
C91 0.111(16) 0.082(12) 0.157(18) 0.004(12) 0.048(14) 0.013(11)
C92 0.21(3) 0.090(13) 0.22(3) -0.065(16) 0.14(2) -0.029(15)
C93 0.058(10) 0.085(10) 0.086(10) -0.001(9) 0.034(8) -0.021(8)
C94 0.056(9) 0.076(10) 0.100(11) 0.013(9) 0.021(8) -0.006(8)
C95 0.062(9) 0.066(9) 0.073(9) -0.009(8) 0.015(8) -0.019(7)
C96 0.097(13) 0.062(9) 0.109(12) 0.019(9) 0.047(10) 0.010(8)
N1 0.053(7) 0.066(7) 0.074(7) 0.003(6) 0.027(6) -0.009(6)

loop_
_atom_type_symbol
_atom_type_description
_atom_type_scat_dispersion_real
_atom_type_scat_dispersion_imag
_atom_type_scat_source
C C 0.0033 0.0016 'International Tables Vol C Tables 4.2.6.8 and 6.1.1.4'
H H 0.0000 0.0000 'International Tables Vol C Tables 4.2.6.8 and 6.1.1.4'
O O 0.0106 0.0060 'International Tables Vol C Tables 4.2.6.8 and 6.1.1.4'
N N 0.0061 0.0033 'International Tables Vol C Tables 4.2.6.8 and 6.1.1.4'
Sn Sn -0.6537 1.4246 'International Tables Vol C Tables 4.2.6.8 and 6.1.1.4'
Ir Ir -1.4442 7.9887 'International Tables Vol C Tables 4.2.6.8 and 6.1.1.4'

loop_
_geom_angle_atom_site_label_1
_geom_angle_atom_site_label_2
_geom_angle_atom_site_label_3
_geom_angle
C12 Ir1 C11 100.2(5)
C12 Ir1 Sn1 84.5(3)
C11 Ir1 Sn1 92.8(3)
C12 Ir1 Ir3 89.2(4)
C11 Ir1 Ir3 159.6(3)
Sn1 Ir1 Ir3 106.17(2)
C12 Ir1 Ir4 98.4(3)
C11 Ir1 Ir4 100.3(3)
Sn1 Ir1 Ir4 165.75(3)
Ir3 Ir1 Ir4 60.127(17)
C12 Ir1 Ir2 145.9(4)
C11 Ir1 Ir2 107.7(4)
Sn1 Ir1 Ir2 112.72(2)
Ir3 Ir1 Ir2 58.413(16)
Ir4 Ir1 Ir2 57.992(16)
C12 Ir1 H1 177(4)
C11 Ir1 H1 81(2)
Sn1 Ir1 H1 93(3)
Ir3 Ir1 H1 90.7(15)
Ir4 Ir1 H1 84(2)
Ir2 Ir1 H1 34.9(7)
C21 Ir2 C22 95.9(5)
C21 Ir2 Sn2 87.4(4)
C22 Ir2 Sn2 89.4(4)
C21 Ir2 Ir4 88.8(4)
C22 Ir2 Ir4 164.0(4)
Sn2 Ir2 Ir4 106.07(3)
C21 Ir2 Ir3 99.9(4)
C22 Ir2 Ir3 104.0(4)
Sn2 Ir2 Ir3 163.86(3)
Ir4 Ir2 Ir3 60.136(17)
C21 Ir2 Ir1 146.0(4)
C22 Ir2 Ir1 113.5(4)
Sn2 Ir2 Ir1 108.50(3)
Ir4 Ir2 Ir1 58.369(16)
Ir3 Ir2 Ir1 58.063(16)
C21 Ir2 H1 163(4)
C22 Ir2 H1 95(3)
Sn2 Ir2 H1 79(2)
Ir4 Ir2 H1 84(2)
Ir3 Ir2 H1 90.6(15)
Ir1 Ir2 H1 35.1(7)
C32 Ir3 C31 98.6(5)
C32 Ir3 C33 106.4(5)
C31 Ir3 C33 99.4(5)
C32 Ir3 Ir1 97.4(4)
C31 Ir3 Ir1 150.6(4)
C33 Ir3 Ir1 99.5(4)
C32 Ir3 Ir4 104.1(4)
C31 Ir3 Ir4 92.1(4)
C33 Ir3 Ir4 145.3(4)
Ir1 Ir3 Ir4 60.050(16)
C32 Ir3 Ir2 159.0(4)
C31 Ir3 Ir2 95.4(4)
C33 Ir3 Ir2 86.6(4)
Ir1 Ir3 Ir2 63.524(16)
Ir4 Ir3 Ir2 59.656(17)
C41 Ir4 C42 99.2(6)
C41 Ir4 C43 102.5(6)
C42 Ir4 C43 104.6(6)
C41 Ir4 Ir2 150.7(4)
C42 Ir4 Ir2 99.5(4)
C43 Ir4 Ir2 94.3(4)
C41 Ir4 Ir1 91.9(4)
C42 Ir4 Ir1 158.1(4)
C43 Ir4 Ir1 91.2(4)
Ir2 Ir4 Ir1 63.640(17)
C41 Ir4 Ir3 94.3(5)
C42 Ir4 Ir3 100.2(4)
C43 Ir4 Ir3 147.1(4)
Ir2 Ir4 Ir3 60.208(17)
Ir1 Ir4 Ir3 59.823(16)
C44 Sn1 C50 103.2(4)
C44 Sn1 C56 105.7(5)
C50 Sn1 C56 101.0(4)
C44 Sn1 Ir1 115.0(3)
C50 Sn1 Ir1 118.7(3)
C56 Sn1 Ir1 111.6(3)
C63 Sn2 C75 109.3(5)
C63 Sn2 C69 100.3(5)
C75 Sn2 C69 103.9(6)
C63 Sn2 Ir2 117.7(3)
C75 Sn2 Ir2 117.1(4)
C69 Sn2 Ir2 106.0(3)
O11 C11 Ir1 171.7(12)
O12 C12 Ir1 176.9(12)
O21 C21 Ir2 177.4(12)
O22 C22 Ir2 174.2(12)
O31 C31 Ir3 177.3(12)
O32 C32 Ir3 175.6(12)
O33 C33 Ir3 177.6(12)
O41 C41 Ir4 178.2(14)
O42 C42 Ir4 176.7(15)
O43 C43 Ir4 178.1(14)
C45 C44 C49 117.7(13)
C45 C44 Sn1 122.0(10)
C49 C44 Sn1 120.3(10)
C44 C45 C46 122.8(15)
C44 C45 H45 118.6
C46 C45 H45 118.6
C47 C46 C45 120.9(18)
C47 C46 H46 119.6
C45 C46 H46 119.6
C46 C47 C48 119.7(18)
C46 C47 H47 120.1
C48 C47 H47 120.1
C47 C48 C49 119.0(16)
C47 C48 H48 120.5
C49 C48 H48 120.5
C44 C49 C48 119.4(15)
C44 C49 H49 120.3
C48 C49 H49 120.3
C51 C50 C55 116.9(11)
C51 C50 Sn1 120.1(9)
C55 C50 Sn1 123.1(9)
C50 C51 C52 122.1(12)
C50 C51 H51 118.9
C52 C51 H51 118.9
C53 C52 C51 117.0(12)
C53 C52 H52 121.5
C51 C52 H52 121.5
C54 C53 C52 122.6(13)
C54 C53 H53 118.7
C52 C53 H53 118.7
C53 C54 C55 119.6(13)
C53 C54 H54 120.2
C55 C54 H54 120.2
C54 C55 C50 121.7(12)
C54 C55 H55 119.2
C50 C55 H55 119.2
C61 C56 C57 115.0(11)
C61 C56 Sn1 122.9(9)
C57 C56 Sn1 122.1(9)
C58 C57 C56 122.1(13)
C58 C57 H57 119.0
C56 C57 H57 119.0
C57 C58 C59 122.0(14)
C57 C58 H58 119.0
C59 C58 H58 119.0
C60 C59 C58 119.2(14)
C60 C59 H59 120.4
C58 C59 H59 120.4
C59 C60 C61 118.1(14)
C59 C60 H60 120.9
C61 C60 H60 120.9
C56 C61 C60 123.5(13)
C56 C61 H61 118.2
C60 C61 H61 118.2
C68 C63 C64 114.9(13)
C68 C63 Sn2 125.9(11)
C64 C63 Sn2 119.1(9)
C65 C64 C63 121.7(14)
C65 C64 H64 119.1
C63 C64 H64 119.1
C64 C65 C66 119.2(17)
C64 C65 H65 120.4
C66 C65 H65 120.4
C67 C66 C65 121.2(18)
C67 C66 H66 119.4
C65 C66 H66 119.4
C66 C67 C68 117.5(17)
C66 C67 H67 121.2
C68 C67 H67 121.2
C63 C68 C67 125.0(16)
C63 C68 H68 117.5
C67 C68 H68 117.5
C70 C69 C74 116.5(16)
C70 C69 Sn2 119.5(12)
C74 C69 Sn2 123.5(13)
C69 C70 C71 123.3(17)
C69 C70 H70 118.4
C71 C70 H70 118.4
C72 C71 C70 119(2)
C72 C71 H71 120.4
C70 C71 H71 120.4
C73 C72 C71 118.8(19)
C73 C72 H72 120.6
C71 C72 H72 120.6
C72 C73 C74 120.9(19)
C72 C73 H73 119.5
C74 C73 H73 119.5
C69 C74 C73 121(2)
C69 C74 H74 119.4
C73 C74 H74 119.4
C76 C75 C80 120.0
C76 C75 Sn2 119.1(7)
C80 C75 Sn2 120.8(7)
C75 C76 C77 120.0
C75 C76 H76 120.0
C77 C76 H76 120.0
C78 C77 C76 120.0
C78 C77 H77 120.0
C76 C77 H77 120.0
C77 C78 C79 120.0
C77 C78 H78 120.0
C79 C78 H78 120.0
C80 C79 C78 120.0
C80 C79 H79 120.0
C78 C79 H79 120.0
C79 C80 C75 120.0
C79 C80 H80 120.0
C75 C80 H80 120.0
C82 C81 N1 115.3(11)
C82 C81 H81A 108.5
N1 C81 H81A 108.5
C82 C81 H81B 108.5
N1 C81 H81B 108.5
H81A C81 H81B 107.5
C83 C82 C81 111.8(14)
C83 C82 H82A 109.3
C81 C82 H82A 109.3
C83 C82 H82B 109.3
C81 C82 H82B 109.3
H82A C82 H82B 107.9
C82 C83 C84 115.0(15)
C82 C83 H83A 108.5
C84 C83 H83A 108.5
C82 C83 H83B 108.5
C84 C83 H83B 108.5
H83A C83 H83B 107.5
C83 C84 H84A 109.5
C83 C84 H84B 109.5
H84A C84 H84B 109.5
C83 C84 H84C 109.5
H84A C84 H84C 109.5
H84B C84 H84C 109.5
C86 C85 N1 115.2(10)
C86 C85 H85A 108.5
N1 C85 H85A 108.5
C86 C85 H85B 108.5
N1 C85 H85B 108.5
H85A C85 H85B 107.5
C85 C86 C87 112.0(12)
C85 C86 H86A 109.2
C87 C86 H86A 109.2
C85 C86 H86B 109.2
C87 C86 H86B 109.2
H86A C86 H86B 107.9
C88 C87 C86 113.3(12)
C88 C87 H87A 108.9
C86 C87 H87A 108.9
C88 C87 H87B 108.9
C86 C87 H87B 108.9
H87A C87 H87B 107.7
C87 C88 H88A 109.5
C87 C88 H88B 109.5
H88A C88 H88B 109.5
C87 C88 H88C 109.5
H88A C88 H88C 109.5
H88B C88 H88C 109.5
N1 C89 C90 117.0(11)
N1 C89 H89A 108.0
C90 C89 H89A 108.0
N1 C89 H89B 108.0
C90 C89 H89B 108.0
H89A C89 H89B 107.3
C91 C90 C89 114.2(14)
C91 C90 H90A 108.7
C89 C90 H90A 108.7
C91 C90 H90B 108.7
C89 C90 H90B 108.7
H90A C90 H90B 107.6
C92 C91 C90 114.2(18)
C92 C91 H91A 108.7
C90 C91 H91A 108.7
C92 C91 H91B 108.7
C90 C91 H91B 108.7
H91A C91 H91B 107.6
C91 C92 H92A 109.5
C91 C92 H92B 109.5
H92A C92 H92B 109.5
C91 C92 H92C 109.5
H92A C92 H92C 109.5
H92B C92 H92C 109.5
C94 C93 N1 114.4(11)
C94 C93 H93A 108.7
N1 C93 H93A 108.7
C94 C93 H93B 108.7
N1 C93 H93B 108.7
H93A C93 H93B 107.6
C93 C94 C95 110.0(12)
C93 C94 H94A 109.7
C95 C94 H94A 109.7
C93 C94 H94B 109.7
C95 C94 H94B 109.7
H94A C94 H94B 108.2
C96 C95 C94 109.4(12)
C96 C95 H95A 109.8
C94 C95 H95A 109.8
C96 C95 H95B 109.8
C94 C95 H95B 109.8
H95A C95 H95B 108.2
C95 C96 H96A 109.5
C95 C96 H96B 109.5
H96A C96 H96B 109.5
C95 C96 H96C 109.5
H96A C96 H96C 109.5
H96B C96 H96C 109.5
C89 N1 C93 109.4(10)
C89 N1 C81 105.9(10)
C93 N1 C81 111.4(10)
C89 N1 C85 110.6(10)
C93 N1 C85 107.2(10)
C81 N1 C85 112.5(10)

loop_
_geom_bond_atom_site_label_1
_geom_bond_atom_site_label_2
_geom_bond_distance
Ir1 C12 1.863(14)
Ir1 C11 1.892(15)
Ir1 Sn1 2.6449(9)
Ir1 Ir3 2.7122(6)
Ir1 Ir4 2.7184(6)
Ir1 Ir2 2.8608(6)
Ir1 H1 1.75(2)
Ir2 C21 1.856(15)
Ir2 C22 1.900(14)
Ir2 Sn2 2.6626(10)
Ir2 Ir4 2.7074(7)
Ir2 Ir3 2.7225(7)
Ir2 H1 1.74(2)
Ir3 C32 1.880(15)
Ir3 C31 1.890(14)
Ir3 C33 1.916(14)
Ir3 Ir4 2.7206(7)
Ir4 C41 1.883(16)
Ir4 C42 1.920(15)
Ir4 C43 1.918(16)
Sn1 C44 2.161(12)
Sn1 C50 2.164(11)
Sn1 C56 2.172(11)
Sn2 C63 2.166(13)
Sn2 C75 2.191(8)
Sn2 C69 2.202(15)
O11 C11 1.149(14)
O12 C12 1.134(14)
O21 C21 1.144(15)
O22 C22 1.119(13)
O31 C31 1.134(13)
O32 C32 1.172(15)
O33 C33 1.136(14)
O41 C41 1.139(16)
O42 C42 1.134(15)
O43 C43 1.117(16)
C44 C45 1.361(17)
C44 C49 1.380(16)
C45 C46 1.36(2)
C45 H45 0.9300
C46 C47 1.33(2)
C46 H46 0.9300
C47 C48 1.38(2)
C47 H47 0.9300
C48 C49 1.43(2)
C48 H48 0.9300
C49 H49 0.9300
C50 C51 1.385(15)
C50 C55 1.395(15)
C51 C52 1.401(16)
C51 H51 0.9300
C52 C53 1.378(18)
C52 H52 0.9300
C53 C54 1.343(18)
C53 H53 0.9300
C54 C55 1.367(16)
C54 H54 0.9300
C55 H55 0.9300
C56 C61 1.370(16)
C56 C57 1.390(16)
C57 C58 1.331(16)
C57 H57 0.9300
C58 C59 1.362(18)
C58 H58 0.9300
C59 C60 1.356(18)
C59 H59 0.9300
C60 C61 1.396(17)
C60 H60 0.9300
C61 H61 0.9300
C63 C68 1.349(17)
C63 C64 1.402(18)
C64 C65 1.370(19)
C64 H64 0.9300
C65 C66 1.36(2)
C65 H65 0.9300
C66 C67 1.36(2)
C66 H66 0.9300
C67 C68 1.36(2)
C67 H67 0.9300
C68 H68 0.9300
C69 C70 1.33(2)
C69 C74 1.355(19)
C70 C71 1.38(2)
C70 H70 0.9300
C71 C72 1.35(2)
C71 H71 0.9300
C72 C73 1.34(3)
C72 H72 0.9300
C73 C74 1.39(2)
C73 H73 0.9300
C74 H74 0.9300
C75 C76 1.3900
C75 C80 1.3900
C76 C77 1.3900
C76 H76 0.9300
C77 C78 1.3900
C77 H77 0.9300
C78 C79 1.3900
C78 H78 0.9300
C79 C80 1.3900
C79 H79 0.9300
C80 H80 0.9300
C81 C82 1.514(18)
C81 N1 1.527(15)
C81 H81A 0.9700
C81 H81B 0.9700
C82 C83 1.474(19)
C82 H82A 0.9700
C82 H82B 0.9700
C83 C84 1.51(2)
C83 H83A 0.9700
C83 H83B 0.9700
C84 H84A 0.9600
C84 H84B 0.9600
C84 H84C 0.9600
C85 C86 1.496(17)
C85 N1 1.533(15)
C85 H85A 0.9700
C85 H85B 0.9700
C86 C87 1.518(17)
C86 H86A 0.9700
C86 H86B 0.9700
C87 C88 1.517(17)
C87 H87A 0.9700
C87 H87B 0.9700
C88 H88A 0.9600
C88 H88B 0.9600
C88 H88C 0.9600
C89 N1 1.504(15)
C89 C90 1.527(18)
C89 H89A 0.9700
C89 H89B 0.9700
C90 C91 1.46(2)
C90 H90A 0.9700
C90 H90B 0.9700
C91 C92 1.45(2)
C91 H91A 0.9700
C91 H91B 0.9700
C92 H92A 0.9600
C92 H92B 0.9600
C92 H92C 0.9600
C93 C94 1.506(18)
C93 N1 1.521(15)
C93 H93A 0.9700
C93 H93B 0.9700
C94 C95 1.543(17)
C94 H94A 0.9700
C94 H94B 0.9700
C95 C96 1.503(17)
C95 H95A 0.9700
C95 H95B 0.9700
C96 H96A 0.9600
C96 H96B 0.9600
C96 H96C 0.9600
